data_4074755
loop_
_publ_author_name
'Sangtrirutnugul, Preeyanuch'
'Stradiotto, Mark'
'Tilley, T. Don'

_publ_section_title
;
 Rhodium Complexes Containing a Tridentate Bis(8-quinolyl)methylsilyl
 Ligand:&#x00A0; Synthesis and Reactivity
;
_journal_issue 7
_journal_name_full Organometallics
_journal_page_first 1607
_journal_paper_doi 10.1021/om050859v
_journal_volume 25
_journal_year 2006
_chemical_formula_moiety 'C33 H29 N2 Rh Si , C4 H8 O'
_chemical_formula_sum 'C37 H37 N2 O Rh Si'
_chemical_formula_weight 656.70
_space_group_IT_number 14
_symmetry_cell_setting monoclinic
_symmetry_Int_Tables_number 14
_symmetry_space_group_name_Hall '-P 2yn'
_symmetry_space_group_name_H-M 'P 1 21/n 1'
_audit_creation_date 'Sat Oct  1 17:01:31 2005'
_audit_creation_method 'by teXsan'
_cell_angle_alpha 90.000(1)
_cell_angle_beta 101.367(1)
_cell_angle_gamma 90.000(1)
_cell_formula_units_Z 4
_cell_length_a 10.9926(1)
_cell_length_b 17.7159(3)
_cell_length_c 15.9508(1)
_cell_measurement_reflns_used 5238
_cell_measurement_temperature 147.2
_cell_measurement_theta_max 24.7
_cell_measurement_theta_min 1.8
_cell_volume 3045.39(6)
_computing_cell_refinement 'Bruker-AXS SAINT v6.40'
_computing_data_collection 'Bruker-AXS SMART v5.054'
_computing_data_reduction 'Bruker-AXS SAINT v6.40'
_computing_publication_material teXsan
_computing_structure_refinement teXsan
_computing_structure_solution SIR97
_diffrn_measured_fraction_theta_full 0.9699
_diffrn_measured_fraction_theta_max 0.9699
_diffrn_measurement_device_type 'Bruker SMART 1000'
_diffrn_measurement_method \w-scans
_diffrn_radiation_type 'Mo K\a'
_diffrn_radiation_wavelength 0.7107
_diffrn_reflns_av_R_equivalents 0.050
_diffrn_reflns_limit_h_max 12
_diffrn_reflns_limit_h_min 0
_diffrn_reflns_limit_k_max 20
_diffrn_reflns_limit_k_min 0
_diffrn_reflns_limit_l_max 18
_diffrn_reflns_limit_l_min -18
_diffrn_reflns_number 15383
_diffrn_reflns_theta_full 24.75
_diffrn_reflns_theta_max 24.75
_diffrn_standards_decay_% 0
_diffrn_standards_interval_count 0
_diffrn_standards_interval_time 0
_diffrn_standards_number 0
_exptl_absorpt_coefficient_mu 0.632
_exptl_absorpt_correction_T_max 0.940
_exptl_absorpt_correction_T_min 0.850
_exptl_absorpt_correction_type empirical
_exptl_absorpt_process_details 'Blessing, 1995'
_exptl_crystal_colour orange
_exptl_crystal_density_diffrn 1.432
_exptl_crystal_density_method 'not measured'
_exptl_crystal_description block
_exptl_crystal_F_000 1360.00
_exptl_crystal_size_max 0.200
_exptl_crystal_size_mid 0.200
_exptl_crystal_size_min 0.160
_refine_diff_density_max 0.67
_refine_diff_density_min -0.94
_refine_ls_extinction_method none
_refine_ls_goodness_of_fit_ref 1.326
_refine_ls_hydrogen_treatment constr
_refine_ls_number_parameters 379
_refine_ls_number_reflns 3367
_refine_ls_R_factor_all 0.0334
_refine_ls_R_factor_gt 0.0334
_refine_ls_shift/su_max 0.0004
_refine_ls_structure_factor_coef F
_refine_ls_weighting_details 'w = 1/[\s^2^(Fo) + 0.00022|Fo|^2^]'
_refine_ls_weighting_scheme calc
_refine_ls_wR_factor_all 0.0351
_refine_ls_wR_factor_ref 0.0351
_reflns_number_gt 3367
_reflns_number_total 5054
_reflns_threshold_expression F^2^>3.0\s(F^2^)
_cod_data_source_file om050859vsi20051005_011211.cif
_cod_data_source_block Nuch11
_cod_original_sg_symbol_H-M 'P 21/n     '
_cod_database_code 4074755

loop_
_symmetry_equiv_pos_as_xyz
x,y,z
1/2-x,1/2+y,1/2-z
-x,-y,-z
1/2+x,1/2-y,1/2+z

loop_
_atom_site_label
_atom_site_type_symbol
_atom_site_fract_x
_atom_site_fract_y
_atom_site_fract_z
_atom_site_U_iso_or_equiv
_atom_site_adp_type
_atom_site_occupancy
_atom_site_calc_flag
Rh(1) Rh 0.45774(3) 0.21726(2) 0.14586(2) 0.01578(9) Uani 1.00 d
Si(1) Si 0.4517(1) 0.11911(7) 0.22929(7) 0.0167(3) Uani 1.00 d
O(1) O 0.3874(3) 0.3054(2) -0.1159(2) 0.050(1) Uani 1.00 d
N(1) N 0.2736(3) 0.1852(2) 0.0835(2) 0.0165(10) Uani 1.00 d
N(2) N 0.5302(3) 0.1365(2) 0.0685(2) 0.016(1) Uani 1.00 d
C(1) C 0.2117(4) 0.2203(2) 0.0148(3) 0.021(1) Uani 1.00 d
C(2) C 0.0910(4) 0.1993(2) -0.0274(3) 0.024(1) Uani 1.00 d
C(3) C 0.0340(4) 0.1407(2) 0.0039(3) 0.023(1) Uani 1.00 d
C(4) C 0.0966(4) 0.1007(2) 0.0762(3) 0.018(1) Uani 1.00 d
C(5) C 0.0469(4) 0.0362(2) 0.1095(3) 0.023(1) Uani 1.00 d
C(6) C 0.1126(4) -0.0020(2) 0.1777(3) 0.024(1) Uani 1.00 d
C(7) C 0.2325(4) 0.0224(2) 0.2167(3) 0.022(1) Uani 1.00 d
C(8) C 0.2871(4) 0.0851(2) 0.1872(3) 0.016(1) Uani 1.00 d
C(9) C 0.2175(4) 0.1239(2) 0.1154(3) 0.016(1) Uani 1.00 d
C(10) C 0.5418(4) 0.1521(2) -0.0108(3) 0.022(1) Uani 1.00 d
C(11) C 0.6094(4) 0.1065(3) -0.0581(3) 0.025(1) Uani 1.00 d
C(12) C 0.6671(4) 0.0440(3) -0.0207(3) 0.025(1) Uani 1.00 d
C(13) C 0.6542(4) 0.0229(2) 0.0620(3) 0.019(1) Uani 1.00 d
C(14) C 0.7066(4) -0.0431(2) 0.1041(3) 0.024(1) Uani 1.00 d
C(15) C 0.6879(4) -0.0607(2) 0.1840(3) 0.026(1) Uani 1.00 d
C(16) C 0.6140(4) -0.0133(2) 0.2254(3) 0.021(1) Uani 1.00 d
C(17) C 0.5598(4) 0.0516(2) 0.1876(3) 0.016(1) Uani 1.00 d
C(18) C 0.5819(4) 0.0704(2) 0.1054(3) 0.016(1) Uani 1.00 d
C(19) C 0.4850(4) 0.1166(2) 0.3482(3) 0.025(1) Uani 1.00 d
C(20) C 0.3953(4) 0.2965(2) 0.2251(3) 0.022(1) Uani 1.00 d
C(21) C 0.2832(4) 0.3353(2) 0.1790(3) 0.018(1) Uani 1.00 d
C(22) C 0.1648(4) 0.3180(2) 0.1939(3) 0.024(1) Uani 1.00 d
C(23) C 0.0584(4) 0.3509(3) 0.1467(3) 0.029(1) Uani 1.00 d
C(24) C 0.0676(4) 0.4029(3) 0.0833(3) 0.030(1) Uani 1.00 d
C(25) C 0.1834(4) 0.4221(2) 0.0676(3) 0.026(1) Uani 1.00 d
C(26) C 0.2892(4) 0.3887(2) 0.1149(3) 0.023(1) Uani 1.00 d
C(27) C 0.6389(4) 0.2464(2) 0.2013(3) 0.024(1) Uani 1.00 d
C(28) C 0.6773(4) 0.2913(3) 0.1323(3) 0.023(1) Uani 1.00 d
C(29) C 0.6411(4) 0.3666(2) 0.1172(3) 0.026(1) Uani 1.00 d
C(30) C 0.6696(4) 0.4066(3) 0.0484(3) 0.032(2) Uani 1.00 d
C(31) C 0.7347(4) 0.3732(3) -0.0074(3) 0.034(2) Uani 1.00 d
C(32) C 0.7744(4) 0.2991(3) 0.0077(3) 0.031(1) Uani 1.00 d
C(33) C 0.7466(4) 0.2594(2) 0.0758(3) 0.027(1) Uani 1.00 d
C(34) C 0.4591(5) 0.2854(3) -0.1781(3) 0.041(2) Uani 1.00 d
C(35) C 0.4666(5) 0.3544(3) -0.2309(3) 0.046(2) Uani 1.00 d
C(36) C 0.4465(5) 0.4189(3) -0.1754(3) 0.048(2) Uani 1.00 d
C(37) C 0.3733(5) 0.3844(3) -0.1143(3) 0.049(2) Uani 1.00 d
H(1) H 0.2517 0.2639 -0.0078 0.0252 Uiso 1.00 calc
H(2) H 0.0489 0.2262 -0.0780 0.0309 Uiso 1.00 calc
H(3) H -0.0498 0.1260 -0.0236 0.0253 Uiso 1.00 calc
H(4) H -0.0350 0.0190 0.0833 0.0257 Uiso 1.00 calc
H(5) H 0.0757 -0.0461 0.1994 0.0316 Uiso 1.00 calc
H(6) H 0.2784 -0.0054 0.2670 0.0291 Uiso 1.00 calc
H(7) H 0.5014 0.1970 -0.0376 0.0289 Uiso 1.00 calc
H(8) H 0.6139 0.1200 -0.1173 0.0303 Uiso 1.00 calc
H(9) H 0.7182 0.0130 -0.0505 0.0282 Uiso 1.00 calc
H(10) H 0.7560 -0.0771 0.0761 0.0300 Uiso 1.00 calc
H(11) H 0.7254 -0.1060 0.2128 0.0317 Uiso 1.00 calc
H(12) H 0.6023 -0.0265 0.2827 0.0239 Uiso 1.00 calc
H(13) H 0.4735 0.0664 0.3685 0.0302 Uiso 1.00 calc
H(14) H 0.5699 0.1307 0.3705 0.0302 Uiso 1.00 calc
H(15) H 0.4325 0.1500 0.3711 0.0302 Uiso 1.00 calc
H(16) H 0.3782 0.2714 0.2755 0.0267 Uiso 1.00 calc
H(17) H 0.4600 0.3329 0.2448 0.0267 Uiso 1.00 calc
H(18) H 0.1584 0.2819 0.2386 0.0298 Uiso 1.00 calc
H(19) H -0.0231 0.3377 0.1582 0.0351 Uiso 1.00 calc
H(20) H -0.0071 0.4249 0.0497 0.0341 Uiso 1.00 calc
H(21) H 0.1893 0.4597 0.0246 0.0315 Uiso 1.00 calc
H(22) H 0.3713 0.4024 0.1034 0.0263 Uiso 1.00 calc
H(23) H 0.6428 0.2752 0.2536 0.0278 Uiso 1.00 calc
H(24) H 0.6906 0.2023 0.2170 0.0278 Uiso 1.00 calc
H(25) H 0.5932 0.3910 0.1561 0.0322 Uiso 1.00 calc
H(26) H 0.6453 0.4593 0.0398 0.0386 Uiso 1.00 calc
H(27) H 0.7515 0.4002 -0.0571 0.0413 Uiso 1.00 calc
H(28) H 0.8208 0.2744 -0.0309 0.0368 Uiso 1.00 calc
H(29) H 0.7757 0.2069 0.0850 0.0332 Uiso 1.00 calc
H(30) H 0.5397 0.2676 -0.1525 0.0499 Uiso 1.00 calc
H(31) H 0.4184 0.2443 -0.2145 0.0499 Uiso 1.00 calc
H(32) H 0.5463 0.3579 -0.2479 0.0551 Uiso 1.00 calc
H(33) H 0.4045 0.3538 -0.2832 0.0551 Uiso 1.00 calc
H(34) H 0.5243 0.4390 -0.1453 0.0587 Uiso 1.00 calc
H(35) H 0.4026 0.4597 -0.2084 0.0587 Uiso 1.00 calc
H(36) H 0.2861 0.3993 -0.1316 0.0563 Uiso 1.00 calc
H(37) H 0.4007 0.4051 -0.0576 0.0563 Uiso 1.00 calc

loop_
_atom_site_aniso_label
_atom_site_aniso_U_11
_atom_site_aniso_U_22
_atom_site_aniso_U_33
_atom_site_aniso_U_12
_atom_site_aniso_U_13
_atom_site_aniso_U_23
Rh(1) 0.0145(2) 0.0155(2) 0.0183(2) -0.0002(2) 0.0058(1) -0.0008(2)
Si(1) 0.0166(7) 0.0183(7) 0.0165(7) 0.0010(5) 0.0062(5) -0.0002(5)
O(1) 0.062(3) 0.053(3) 0.046(2) -0.001(2) 0.039(2) 0.012(2)
N(1) 0.021(2) 0.011(2) 0.019(2) 0.001(2) 0.008(2) 0.000(2)
N(2) 0.013(2) 0.020(2) 0.017(2) -0.003(2) 0.005(2) -0.001(2)
C(1) 0.024(2) 0.017(2) 0.023(3) 0.003(2) 0.007(2) 0.002(2)
C(2) 0.023(3) 0.025(3) 0.022(3) 0.006(2) -0.001(2) -0.003(2)
C(3) 0.016(2) 0.021(3) 0.030(3) 0.000(2) 0.004(2) -0.008(2)
C(4) 0.016(2) 0.015(2) 0.025(3) 0.001(2) 0.008(2) -0.006(2)
C(5) 0.017(2) 0.024(3) 0.031(3) -0.005(2) 0.013(2) -0.007(2)
C(6) 0.022(3) 0.023(3) 0.032(3) -0.006(2) 0.015(2) -0.002(2)
C(7) 0.027(3) 0.022(3) 0.019(3) 0.000(2) 0.012(2) -0.001(2)
C(8) 0.016(2) 0.015(2) 0.019(3) 0.003(2) 0.008(2) -0.003(2)
C(9) 0.018(2) 0.017(2) 0.018(2) 0.004(2) 0.012(2) -0.006(2)
C(10) 0.018(2) 0.022(2) 0.025(3) -0.002(2) 0.004(2) 0.002(2)
C(11) 0.025(3) 0.032(3) 0.020(3) -0.005(2) 0.014(2) -0.006(2)
C(12) 0.020(3) 0.030(3) 0.029(3) -0.004(2) 0.016(2) -0.014(2)
C(13) 0.012(2) 0.024(3) 0.023(3) -0.002(2) 0.010(2) -0.008(2)
C(14) 0.015(2) 0.022(3) 0.034(3) 0.003(2) 0.007(2) -0.008(2)
C(15) 0.021(3) 0.023(3) 0.032(3) 0.007(2) 0.002(2) -0.000(2)
C(16) 0.017(2) 0.024(3) 0.021(3) 0.000(2) 0.002(2) -0.001(2)
C(17) 0.013(2) 0.016(2) 0.020(3) -0.001(2) 0.005(2) -0.002(2)
C(18) 0.011(2) 0.017(2) 0.021(3) -0.005(2) 0.003(2) -0.004(2)
C(19) 0.030(3) 0.025(3) 0.023(3) -0.002(2) 0.008(2) -0.001(2)
C(20) 0.022(2) 0.017(3) 0.026(3) 0.001(2) 0.002(2) -0.004(2)
C(21) 0.023(3) 0.014(2) 0.018(3) -0.000(2) 0.007(2) -0.008(2)
C(22) 0.029(3) 0.023(2) 0.023(3) 0.000(2) 0.011(2) -0.003(2)
C(23) 0.018(3) 0.036(3) 0.036(3) -0.003(2) 0.011(2) -0.009(3)
C(24) 0.024(3) 0.033(3) 0.030(3) 0.006(2) 0.002(2) -0.008(2)
C(25) 0.032(3) 0.022(3) 0.024(3) 0.003(2) 0.007(2) -0.001(2)
C(26) 0.023(3) 0.021(3) 0.029(3) -0.002(2) 0.014(2) -0.006(2)
C(27) 0.021(3) 0.026(2) 0.025(3) 0.001(2) 0.006(2) 0.000(2)
C(28) 0.012(2) 0.030(3) 0.027(3) -0.007(2) 0.002(2) -0.004(2)
C(29) 0.019(3) 0.026(3) 0.033(3) -0.004(2) 0.007(2) -0.005(2)
C(30) 0.026(3) 0.028(3) 0.044(3) -0.003(2) 0.009(3) 0.006(2)
C(31) 0.026(3) 0.043(3) 0.037(3) -0.010(3) 0.013(2) 0.006(3)
C(32) 0.020(3) 0.041(3) 0.037(3) -0.005(2) 0.013(2) 0.000(2)
C(33) 0.017(2) 0.028(3) 0.038(3) -0.003(2) 0.007(2) 0.002(2)
C(34) 0.040(3) 0.050(3) 0.036(3) 0.004(3) 0.019(2) 0.010(3)
C(35) 0.059(4) 0.047(3) 0.037(3) -0.019(3) 0.023(3) -0.001(3)
C(36) 0.049(4) 0.050(4) 0.052(4) 0.007(3) 0.024(3) 0.015(3)
C(37) 0.048(4) 0.060(4) 0.045(4) 0.010(3) 0.026(3) 0.002(3)

loop_
_atom_type_symbol
_atom_type_description
_atom_type_scat_dispersion_real
_atom_type_scat_dispersion_imag
_atom_type_scat_source
Rh Rh -1.118 0.919
;International Tables for Crystallography
(1992, Vol. C, Tables 4.2.6.8 and 6.1.1.1)
;
Si Si 0.082 0.070
;International Tables for Crystallography
(1992, Vol. C, Tables 4.2.6.8 and 6.1.1.1)
;
O O 0.011 0.006
;International Tables for Crystallography
(1992, Vol. C, Tables 4.2.6.8 and 6.1.1.1)
;
C C 0.003 0.002
;International Tables for Crystallography
(1992, Vol. C, Tables 4.2.6.8 and 6.1.1.1)
;
H H 0.000 0.000
;International Tables for Crystallography
(1992, Vol. C, Table 6.1.1.2)
;
N N 0.006 0.003
;International Tables for Crystallography
(1992, Vol. C, Tables 4.2.6.8 and 6.1.1.1)
;

loop_
_geom_angle_atom_site_label_1
_geom_angle_atom_site_label_2
_geom_angle_atom_site_label_3
_geom_angle
_geom_angle_publ_flag
Si(1) Rh(1) N(1) 86.15(9) ?
Si(1) Rh(1) N(2) 83.08(10) ?
Si(1) Rh(1) C(20) 96.5(1) ?
Si(1) Rh(1) C(27) 94.6(1) ?
N(1) Rh(1) N(2) 88.9(1) ?
N(1) Rh(1) C(20) 93.8(1) ?
N(1) Rh(1) C(27) 177.3(2) ?
N(2) Rh(1) C(20) 177.3(1) ?
N(2) Rh(1) C(27) 88.7(1) ?
C(20) Rh(1) C(27) 88.7(2) ?
Rh(1) Si(1) C(8) 100.2(1) ?
Rh(1) Si(1) C(17) 101.0(1) ?
Rh(1) Si(1) C(19) 127.8(1) ?
C(8) Si(1) C(17) 107.1(2) ?
C(8) Si(1) C(19) 109.6(2) ?
C(17) Si(1) C(19) 109.4(2) ?
C(34) O(1) C(37) 109.7(4) ?
Rh(1) N(1) C(1) 122.8(3) ?
Rh(1) N(1) C(9) 118.8(3) ?
C(1) N(1) C(9) 118.4(3) ?
Rh(1) N(2) C(10) 121.8(3) ?
Rh(1) N(2) C(18) 119.3(3) ?
C(10) N(2) C(18) 118.3(4) ?
N(1) C(1) C(2) 123.3(4) ?
C(1) C(2) C(3) 119.0(4) ?
C(2) C(3) C(4) 119.9(4) ?
C(3) C(4) C(5) 123.4(4) ?
C(3) C(4) C(9) 118.6(4) ?
C(5) C(4) C(9) 117.9(4) ?
C(4) C(5) C(6) 121.2(4) ?
C(5) C(6) C(7) 120.2(4) ?
C(6) C(7) C(8) 121.7(4) ?
Si(1) C(8) C(7) 125.4(3) ?
Si(1) C(8) C(9) 117.0(3) ?
C(7) C(8) C(9) 117.4(4) ?
N(1) C(9) C(4) 120.7(4) ?
N(1) C(9) C(8) 117.7(4) ?
C(4) C(9) C(8) 121.6(4) ?
N(2) C(10) C(11) 123.4(4) ?
C(10) C(11) C(12) 118.8(4) ?
C(11) C(12) C(13) 120.4(4) ?
C(12) C(13) C(14) 124.0(4) ?
C(12) C(13) C(18) 117.9(4) ?
C(14) C(13) C(18) 118.1(4) ?
C(13) C(14) C(15) 120.6(4) ?
C(14) C(15) C(16) 120.3(4) ?
C(15) C(16) C(17) 121.9(4) ?
Si(1) C(17) C(16) 128.3(3) ?
Si(1) C(17) C(18) 114.2(3) ?
C(16) C(17) C(18) 117.5(4) ?
N(2) C(18) C(13) 121.0(4) ?
N(2) C(18) C(17) 117.5(4) ?
C(13) C(18) C(17) 121.6(4) ?
Rh(1) C(20) C(21) 110.7(3) ?
C(20) C(21) C(22) 121.7(4) ?
C(20) C(21) C(26) 121.5(4) ?
C(22) C(21) C(26) 116.7(4) ?
C(21) C(22) C(23) 121.8(4) ?
C(22) C(23) C(24) 120.0(4) ?
C(23) C(24) C(25) 119.8(4) ?
C(24) C(25) C(26) 119.8(4) ?
C(21) C(26) C(25) 121.9(4) ?
Rh(1) C(27) C(28) 101.9(3) ?
C(27) C(28) C(29) 121.7(4) ?
C(27) C(28) C(33) 121.8(4) ?
C(29) C(28) C(33) 116.4(4) ?
C(28) C(29) C(30) 121.3(4) ?
C(29) C(30) C(31) 121.0(4) ?
C(30) C(31) C(32) 118.6(4) ?
C(31) C(32) C(33) 120.5(5) ?
C(28) C(33) C(32) 122.1(4) ?
O(1) C(34) C(35) 106.7(4) ?
C(34) C(35) C(36) 105.2(4) ?
C(35) C(36) C(37) 103.5(4) ?
O(1) C(37) C(36) 108.4(4) ?
N(1) C(1) H(1) 118.271 no
C(2) C(1) H(1) 118.391 no
C(1) C(2) H(2) 120.851 no
C(3) C(2) H(2) 120.116 no
C(2) C(3) H(3) 120.278 no
C(4) C(3) H(3) 119.850 no
C(4) C(5) H(4) 119.269 no
C(6) C(5) H(4) 119.554 no
C(5) C(6) H(5) 119.295 no
C(7) C(6) H(5) 120.472 no
C(6) C(7) H(6) 119.194 no
C(8) C(7) H(6) 119.142 no
N(2) C(10) H(7) 118.048 no
C(11) C(10) H(7) 118.548 no
C(10) C(11) H(8) 120.266 no
C(12) C(11) H(8) 120.901 no
C(11) C(12) H(9) 120.760 no
C(13) C(12) H(9) 118.864 no
C(13) C(14) H(10) 120.249 no
C(15) C(14) H(10) 119.099 no
C(14) C(15) H(11) 120.050 no
C(16) C(15) H(11) 119.687 no
C(15) C(16) H(12) 119.126 no
C(17) C(16) H(12) 118.956 no
Si(1) C(19) H(13) 110.598 no
Si(1) C(19) H(14) 110.600 no
Si(1) C(19) H(15) 111.396 no
H(13) C(19) H(14) 107.282 no
H(13) C(19) H(15) 108.419 no
H(14) C(19) H(15) 108.413 no
Rh(1) C(20) H(16) 109.472 no
Rh(1) C(20) H(17) 109.674 no
C(21) C(20) H(16) 110.372 no
C(21) C(20) H(17) 109.911 no
H(16) C(20) H(17) 106.649 no
C(21) C(22) H(18) 118.252 no
C(23) C(22) H(18) 119.972 no
C(22) C(23) H(19) 120.252 no
C(24) C(23) H(19) 119.771 no
C(23) C(24) H(20) 119.573 no
C(25) C(24) H(20) 120.664 no
C(24) C(25) H(21) 119.256 no
C(26) C(25) H(21) 120.907 no
C(21) C(26) H(22) 118.607 no
C(25) C(26) H(22) 119.457 no
Rh(1) C(27) H(23) 111.781 no
Rh(1) C(27) H(24) 111.912 no
C(28) C(27) H(23) 112.567 no
C(28) C(27) H(24) 112.733 no
H(23) C(27) H(24) 106.111 no
C(28) C(29) H(25) 118.512 no
C(30) C(29) H(25) 120.146 no
C(29) C(30) H(26) 120.015 no
C(31) C(30) H(26) 118.946 no
C(30) C(31) H(27) 121.228 no
C(32) C(31) H(27) 120.148 no
C(31) C(32) H(28) 119.964 no
C(33) C(32) H(28) 119.512 no
C(28) C(33) H(29) 118.968 no
C(32) C(33) H(29) 118.911 no
O(1) C(34) H(30) 112.134 no
O(1) C(34) H(31) 110.183 no
C(35) C(34) H(30) 111.211 no
C(35) C(34) H(31) 110.026 no
H(30) C(34) H(31) 106.640 no
C(34) C(35) H(32) 111.242 no
C(34) C(35) H(33) 111.579 no
C(36) C(35) H(32) 111.494 no
C(36) C(35) H(33) 110.977 no
H(32) C(35) H(33) 106.468 no
C(35) C(36) H(34) 110.956 no
C(35) C(36) H(35) 111.525 no
C(37) C(36) H(34) 111.215 no
C(37) C(36) H(35) 112.536 no
H(34) C(36) H(35) 107.158 no
O(1) C(37) H(36) 111.481 no
O(1) C(37) H(37) 112.183 no
C(36) C(37) H(36) 109.018 no
C(36) C(37) H(37) 110.074 no
H(36) C(37) H(37) 105.590 no

loop_
_geom_bond_atom_site_label_1
_geom_bond_atom_site_label_2
_geom_bond_distance
_geom_bond_publ_flag
Rh(1) Si(1) 2.198(1) yes
Rh(1) N(1) 2.148(3) yes
Rh(1) N(2) 2.143(3) yes
Rh(1) C(20) 2.093(4) yes
Rh(1) C(27) 2.079(4) yes
Si(1) C(8) 1.900(4) yes
Si(1) C(17) 1.896(4) yes
Si(1) C(19) 1.860(4) yes
O(1) C(34) 1.429(6) yes
O(1) C(37) 1.410(6) yes
N(1) C(1) 1.327(5) yes
N(1) C(9) 1.392(5) yes
N(2) C(10) 1.325(5) yes
N(2) C(18) 1.382(5) yes
C(1) C(2) 1.414(6) yes
C(2) C(3) 1.356(6) yes
C(3) C(4) 1.412(6) yes
C(4) C(5) 1.415(6) yes
C(4) C(9) 1.414(6) yes
C(5) C(6) 1.361(6) yes
C(6) C(7) 1.410(6) yes
C(7) C(8) 1.388(6) yes
C(8) C(9) 1.424(5) yes
C(10) C(11) 1.413(6) yes
C(11) C(12) 1.354(6) yes
C(12) C(13) 1.406(6) yes
C(13) C(14) 1.413(6) yes
C(13) C(18) 1.426(6) yes
C(14) C(15) 1.365(6) yes
C(15) C(16) 1.419(6) yes
C(16) C(17) 1.377(5) yes
C(17) C(18) 1.419(6) yes
C(20) C(21) 1.475(6) yes
C(21) C(22) 1.403(6) yes
C(21) C(26) 1.402(6) yes
C(22) C(23) 1.388(6) yes
C(23) C(24) 1.387(6) yes
C(24) C(25) 1.387(6) yes
C(25) C(26) 1.388(6) yes
C(27) C(28) 1.485(6) yes
C(28) C(29) 1.399(6) yes
C(28) C(33) 1.409(6) yes
C(29) C(30) 1.393(6) yes
C(30) C(31) 1.380(7) yes
C(31) C(32) 1.390(6) yes
C(32) C(33) 1.378(6) yes
C(34) C(35) 1.497(6) yes
C(35) C(36) 1.489(7) yes
C(36) C(37) 1.510(7) yes
C(1) H(1) 0.990 no
C(2) H(2) 0.974 no
C(3) H(3) 0.975 no
C(5) H(4) 0.964 no
C(6) H(5) 0.975 no
C(7) H(6) 0.990 no
C(10) H(7) 0.968 no
C(11) H(8) 0.985 no
C(12) H(9) 0.974 no
C(14) H(10) 0.978 no
C(15) H(11) 0.975 no
C(16) H(12) 0.976 no
C(19) H(13) 0.963 no
C(19) H(14) 0.963 no
C(19) H(15) 0.949 no
C(20) H(16) 0.969 no
C(20) H(17) 0.965 no
C(22) H(18) 0.970 no
C(23) H(19) 0.977 no
C(24) H(20) 0.970 no
C(25) H(21) 0.967 no
C(26) H(22) 0.987 no
C(27) H(23) 0.972 no
C(27) H(24) 0.969 no
C(29) H(25) 0.989 no
C(30) H(26) 0.974 no
C(31) H(27) 0.974 no
C(32) H(28) 0.976 no
C(33) H(29) 0.984 no
C(34) H(30) 0.952 no
C(34) H(31) 0.982 no
C(35) H(32) 0.968 no
C(35) H(33) 0.968 no
C(36) H(34) 0.963 no
C(36) H(35) 0.965 no
C(37) H(36) 0.980 no
C(37) H(37) 0.967 no

loop_
_geom_contact_atom_site_label_1
_geom_contact_atom_site_label_2
_geom_contact_distance
_geom_contact_site_symmetry_2
O(1) C(1) 3.454(5) .
O(1) C(10) 3.456(6) .
C(5) C(35) 3.449(7) 4_455
C(6) C(35) 3.530(7) 4_455
C(6) C(36) 3.561(7) 4_455
C(10) C(14) 3.435(6) 3_655
C(10) C(34) 3.545(6) .
C(11) C(15) 3.576(6) 3_655
C(11) C(14) 3.586(6) 3_655
C(12) C(18) 3.460(6) 3_655
C(15) C(29) 3.591(6) 2_645
C(23) C(32) 3.574(6) 1_455

loop_
_geom_torsion_atom_site_label_1
_geom_torsion_atom_site_label_2
_geom_torsion_atom_site_label_3
_geom_torsion_atom_site_label_4
_geom_torsion
_geom_torsion_site_symmetry_1
_geom_torsion_site_symmetry_2
_geom_torsion_site_symmetry_3
_geom_torsion_site_symmetry_4
_geom_torsion_publ_flag
Rh(1) Si(1) C(8) C(7) 179.0(3) 1_555 1_555 1_555 1_555 yes
Rh(1) Si(1) C(8) C(9) 3.9(3) 1_555 1_555 1_555 1_555 yes
Rh(1) Si(1) C(17) C(16) 165.0(3) 1_555 1_555 1_555 1_555 yes
Rh(1) Si(1) C(17) C(18) -17.6(3) 1_555 1_555 1_555 1_555 yes
Rh(1) N(1) C(1) C(2) 179.3(3) 1_555 1_555 1_555 1_555 yes
Rh(1) N(1) C(9) C(4) -179.8(3) 1_555 1_555 1_555 1_555 yes
Rh(1) N(1) C(9) C(8) -1.0(5) 1_555 1_555 1_555 1_555 yes
Rh(1) N(2) C(10) C(11) 167.9(3) 1_555 1_555 1_555 1_555 yes
Rh(1) N(2) C(18) C(13) -166.5(3) 1_555 1_555 1_555 1_555 yes
Rh(1) N(2) C(18) C(17) 13.8(5) 1_555 1_555 1_555 1_555 yes
Rh(1) C(20) C(21) C(22) 104.3(4) 1_555 1_555 1_555 1_555 yes
Rh(1) C(20) C(21) C(26) -72.5(4) 1_555 1_555 1_555 1_555 yes
Rh(1) C(27) C(28) C(29) 78.8(4) 1_555 1_555 1_555 1_555 yes
Rh(1) C(27) C(28) C(33) -97.8(4) 1_555 1_555 1_555 1_555 yes
Si(1) Rh(1) N(1) C(1) -175.6(3) 1_555 1_555 1_555 1_555 yes
Si(1) Rh(1) N(1) C(9) 3.0(3) 1_555 1_555 1_555 1_555 yes
Si(1) Rh(1) N(2) C(10) 168.4(3) 1_555 1_555 1_555 1_555 yes
Si(1) Rh(1) N(2) C(18) -20.7(3) 1_555 1_555 1_555 1_555 yes
Si(1) Rh(1) C(20) C(21) -123.2(3) 1_555 1_555 1_555 1_555 yes
Si(1) Rh(1) C(27) C(28) 157.8(3) 1_555 1_555 1_555 1_555 yes
Si(1) C(8) C(7) C(6) -175.4(3) 1_555 1_555 1_555 1_555 yes
Si(1) C(8) C(9) N(1) -2.2(5) 1_555 1_555 1_555 1_555 yes
Si(1) C(8) C(9) C(4) 176.5(3) 1_555 1_555 1_555 1_555 yes
Si(1) C(17) C(16) C(15) 176.4(3) 1_555 1_555 1_555 1_555 yes
Si(1) C(17) C(18) N(2) 3.9(5) 1_555 1_555 1_555 1_555 yes
Si(1) C(17) C(18) C(13) -175.7(3) 1_555 1_555 1_555 1_555 yes
O(1) C(34) C(35) C(36) 23.8(5) 1_555 1_555 1_555 1_555 yes
O(1) C(37) C(36) C(35) 18.1(6) 1_555 1_555 1_555 1_555 yes
N(1) Rh(1) Si(1) C(8) -3.2(2) 1_555 1_555 1_555 1_555 yes
N(1) Rh(1) Si(1) C(17) 106.7(2) 1_555 1_555 1_555 1_555 yes
N(1) Rh(1) Si(1) C(19) -128.0(2) 1_555 1_555 1_555 1_555 yes
N(1) Rh(1) N(2) C(10) 82.1(3) 1_555 1_555 1_555 1_555 yes
N(1) Rh(1) N(2) C(18) -106.9(3) 1_555 1_555 1_555 1_555 yes
N(1) Rh(1) C(20) C(21) -36.6(3) 1_555 1_555 1_555 1_555 yes
N(1) C(1) C(2) C(3) 0.6(7) 1_555 1_555 1_555 1_555 yes
N(1) C(9) C(4) C(3) 0.2(6) 1_555 1_555 1_555 1_555 yes
N(1) C(9) C(4) C(5) 177.5(4) 1_555 1_555 1_555 1_555 yes
N(1) C(9) C(8) C(7) -177.7(4) 1_555 1_555 1_555 1_555 yes
N(2) Rh(1) Si(1) C(8) -92.5(2) 1_555 1_555 1_555 1_555 yes
N(2) Rh(1) Si(1) C(17) 17.4(2) 1_555 1_555 1_555 1_555 yes
N(2) Rh(1) Si(1) C(19) 142.7(2) 1_555 1_555 1_555 1_555 yes
N(2) Rh(1) N(1) C(1) -92.4(3) 1_555 1_555 1_555 1_555 yes
N(2) Rh(1) N(1) C(9) 86.1(3) 1_555 1_555 1_555 1_555 yes
N(2) Rh(1) C(27) C(28) 74.8(3) 1_555 1_555 1_555 1_555 yes
N(2) C(10) C(11) C(12) -1.0(7) 1_555 1_555 1_555 1_555 yes
N(2) C(18) C(13) C(12) -2.3(6) 1_555 1_555 1_555 1_555 yes
N(2) C(18) C(13) C(14) 178.7(3) 1_555 1_555 1_555 1_555 yes
N(2) C(18) C(17) C(16) -178.3(3) 1_555 1_555 1_555 1_555 yes
C(1) N(1) Rh(1) C(20) 88.2(3) 1_555 1_555 1_555 1_555 yes
C(1) N(1) C(9) C(4) -1.1(6) 1_555 1_555 1_555 1_555 yes
C(1) N(1) C(9) C(8) 177.6(4) 1_555 1_555 1_555 1_555 yes
C(1) C(2) C(3) C(4) -1.5(6) 1_555 1_555 1_555 1_555 yes
C(2) C(1) N(1) C(9) 0.8(6) 1_555 1_555 1_555 1_555 yes
C(2) C(3) C(4) C(5) -176.0(4) 1_555 1_555 1_555 1_555 yes
C(2) C(3) C(4) C(9) 1.2(6) 1_555 1_555 1_555 1_555 yes
C(3) C(4) C(5) C(6) 177.8(4) 1_555 1_555 1_555 1_555 yes
C(3) C(4) C(9) C(8) -178.5(4) 1_555 1_555 1_555 1_555 yes
C(4) C(5) C(6) C(7) 0.1(7) 1_555 1_555 1_555 1_555 yes
C(4) C(9) C(8) C(7) 1.1(6) 1_555 1_555 1_555 1_555 yes
C(5) C(4) C(9) C(8) -1.2(6) 1_555 1_555 1_555 1_555 yes
C(5) C(6) C(7) C(8) -0.2(7) 1_555 1_555 1_555 1_555 yes
C(6) C(5) C(4) C(9) 0.6(6) 1_555 1_555 1_555 1_555 yes
C(6) C(7) C(8) C(9) -0.4(6) 1_555 1_555 1_555 1_555 yes
C(7) C(8) Si(1) C(17) 74.0(4) 1_555 1_555 1_555 1_555 yes
C(7) C(8) Si(1) C(19) -44.5(4) 1_555 1_555 1_555 1_555 yes
C(8) Si(1) Rh(1) C(20) 90.2(2) 1_555 1_555 1_555 1_555 yes
C(8) Si(1) Rh(1) C(27) 179.4(2) 1_555 1_555 1_555 1_555 yes
C(8) Si(1) C(17) C(16) -90.5(4) 1_555 1_555 1_555 1_555 yes
C(8) Si(1) C(17) C(18) 86.9(3) 1_555 1_555 1_555 1_555 yes
C(9) N(1) Rh(1) C(20) -93.3(3) 1_555 1_555 1_555 1_555 yes
C(9) C(8) Si(1) C(17) -101.0(3) 1_555 1_555 1_555 1_555 yes
C(9) C(8) Si(1) C(19) 140.4(3) 1_555 1_555 1_555 1_555 yes
C(10) N(2) Rh(1) C(27) -96.9(3) 1_555 1_555 1_555 1_555 yes
C(10) N(2) C(18) C(13) 4.7(6) 1_555 1_555 1_555 1_555 yes
C(10) N(2) C(18) C(17) -174.9(4) 1_555 1_555 1_555 1_555 yes
C(10) C(11) C(12) C(13) 3.4(6) 1_555 1_555 1_555 1_555 yes
C(11) C(10) N(2) C(18) -3.1(6) 1_555 1_555 1_555 1_555 yes
C(11) C(12) C(13) C(14) 177.1(4) 1_555 1_555 1_555 1_555 yes
C(11) C(12) C(13) C(18) -1.8(6) 1_555 1_555 1_555 1_555 yes
C(12) C(13) C(14) C(15) -178.7(4) 1_555 1_555 1_555 1_555 yes
C(12) C(13) C(18) C(17) 177.3(4) 1_555 1_555 1_555 1_555 yes
C(13) C(14) C(15) C(16) 0.9(7) 1_555 1_555 1_555 1_555 yes
C(13) C(18) C(17) C(16) 2.0(6) 1_555 1_555 1_555 1_555 yes
C(14) C(13) C(18) C(17) -1.6(6) 1_555 1_555 1_555 1_555 yes
C(14) C(15) C(16) C(17) -0.5(7) 1_555 1_555 1_555 1_555 yes
C(15) C(14) C(13) C(18) 0.1(6) 1_555 1_555 1_555 1_555 yes
C(15) C(16) C(17) C(18) -0.9(6) 1_555 1_555 1_555 1_555 yes
C(16) C(17) Si(1) C(19) 28.2(4) 1_555 1_555 1_555 1_555 yes
C(17) Si(1) Rh(1) C(20) -159.9(2) 1_555 1_555 1_555 1_555 yes
C(17) Si(1) Rh(1) C(27) -70.7(2) 1_555 1_555 1_555 1_555 yes
C(18) N(2) Rh(1) C(27) 74.1(3) 1_555 1_555 1_555 1_555 yes
C(18) C(17) Si(1) C(19) -154.4(3) 1_555 1_555 1_555 1_555 yes
C(19) Si(1) Rh(1) C(20) -34.6(2) 1_555 1_555 1_555 1_555 yes
C(19) Si(1) Rh(1) C(27) 54.6(2) 1_555 1_555 1_555 1_555 yes
C(20) Rh(1) C(27) C(28) -105.8(3) 1_555 1_555 1_555 1_555 yes
C(20) C(21) C(22) C(23) -175.7(4) 1_555 1_555 1_555 1_555 yes
C(20) C(21) C(26) C(25) 176.0(4) 1_555 1_555 1_555 1_555 yes
C(21) C(20) Rh(1) C(27) 142.4(3) 1_555 1_555 1_555 1_555 yes
C(21) C(22) C(23) C(24) -0.6(7) 1_555 1_555 1_555 1_555 yes
C(21) C(26) C(25) C(24) 0.1(7) 1_555 1_555 1_555 1_555 yes
C(22) C(21) C(26) C(25) -0.9(6) 1_555 1_555 1_555 1_555 yes
C(22) C(23) C(24) C(25) -0.2(7) 1_555 1_555 1_555 1_555 yes
C(23) C(22) C(21) C(26) 1.2(6) 1_555 1_555 1_555 1_555 yes
C(23) C(24) C(25) C(26) 0.5(7) 1_555 1_555 1_555 1_555 yes
C(27) C(28) C(29) C(30) -175.1(4) 1_555 1_555 1_555 1_555 yes
C(27) C(28) C(33) C(32) 175.0(4) 1_555 1_555 1_555 1_555 yes
C(28) C(29) C(30) C(31) -0.0(7) 1_555 1_555 1_555 1_555 yes
C(28) C(33) C(32) C(31) 0.2(7) 1_555 1_555 1_555 1_555 yes
C(29) C(28) C(33) C(32) -1.8(6) 1_555 1_555 1_555 1_555 yes
C(29) C(30) C(31) C(32) -1.6(7) 1_555 1_555 1_555 1_555 yes
C(30) C(29) C(28) C(33) 1.7(6) 1_555 1_555 1_555 1_555 yes
C(30) C(31) C(32) C(33) 1.5(7) 1_555 1_555 1_555 1_555 yes
C(34) O(1) C(37) C(36) -3.5(6) 1_555 1_555 1_555 1_555 yes
C(34) C(35) C(36) C(37) -24.9(6) 1_555 1_555 1_555 1_555 yes
C(35) C(34) O(1) C(37) -12.6(6) 1_555 1_555 1_555 1_555 yes
